data_4073525
loop_
_publ_author_name
'Chernyshova, Eleonora S.'
'Goddard, Richard'
'P\"orschke, Klaus-Richard'

_publ_section_title
;
 cis,cis,cis-1,5,9-Cyclododecatriene&#x2212;Metal Complexes
;
_journal_issue 20
_journal_name_full Organometallics
_journal_page_first 4872
_journal_paper_doi 10.1021/om7004172
_journal_volume 26
_journal_year 2007
_chemical_compound_source diethylether
_chemical_formula_moiety 'C30 H58 Ni P2'
_chemical_formula_sum 'C30 H58 Ni P2'
_chemical_formula_weight 539.41
_chemical_name_systematic
; 
 (1,2-bis-(dimethylphosphino)ethane)(cis,cis,cis-1,5,9-
 cyclododecatriene)nickel
;
_chemical_temperature_decomposition 458
_space_group_IT_number 2
_symmetry_cell_setting triclinic
_symmetry_Int_Tables_number 2
_symmetry_space_group_name_Hall '-P 1'
_symmetry_space_group_name_H-M 'P -1'
_atom_sites_solution_hydrogens geom
_atom_sites_solution_primary direct
_atom_sites_solution_secondary difmap
_audit_block_code CHS-CB-154-01
_audit_creation_date 2007-04-12
_cell_angle_alpha 72.7950(8)
_cell_angle_beta 75.4380(8)
_cell_angle_gamma 81.7670(8)
_cell_formula_units_Z 4
_cell_length_a 12.8797(2)
_cell_length_b 13.9842(2)
_cell_length_c 18.4902(3)
_cell_measurement_reflns_used 75990
_cell_measurement_temperature 100
_cell_measurement_theta_max 31.51
_cell_measurement_theta_min 2.91
_cell_volume 3070.55(8)
_computing_cell_refinement 'Denzo / Scalepack (Otwinowski 1997)'
_computing_data_collection 'Collect software (Nonius, 1998)'
_computing_data_reduction 'Denzo / Scalepack (Otwinowski 1997)'
_computing_molecular_graphics 'DIAMOND (Crystal Impact GbR, 2005)'
_computing_structure_refinement 'SHELXL-97 (Sheldrick, 1997)'
_computing_structure_solution 'SHELXS-97 (Sheldrick, 1990)'
_diffrn_ambient_temperature 100
_diffrn_measured_fraction_theta_full 0.998
_diffrn_measured_fraction_theta_max 0.998
_diffrn_measurement_device_type 'Nonius KappaCCD'
_diffrn_measurement_method 'CCD \w-scan'
_diffrn_radiation_monochromator graphite
_diffrn_radiation_source '0.3 mm focus rotating anode'
_diffrn_radiation_type MoK\a
_diffrn_radiation_wavelength 0.71073
_diffrn_reflns_av_R_equivalents 0.0378
_diffrn_reflns_av_sigmaI/netI 0.0321
_diffrn_reflns_limit_h_max 18
_diffrn_reflns_limit_h_min -18
_diffrn_reflns_limit_k_max 19
_diffrn_reflns_limit_k_min -20
_diffrn_reflns_limit_l_max 27
_diffrn_reflns_limit_l_min -27
_diffrn_reflns_number 79638
_diffrn_reflns_theta_full 31.53
_diffrn_reflns_theta_max 31.53
_diffrn_reflns_theta_min 2.96
_diffrn_standards_decay_% 0.0
_diffrn_standards_number 0
_exptl_absorpt_coefficient_mu 0.752
_exptl_absorpt_correction_T_max 1.0
_exptl_absorpt_correction_T_min 0.9647
_exptl_absorpt_correction_type multi-scan
_exptl_absorpt_process_details 'Scalepack, Otwinowski (1997)'
_exptl_crystal_colour orange-brown
_exptl_crystal_density_diffrn 1.167
_exptl_crystal_density_meas ?
_exptl_crystal_density_method none
_exptl_crystal_description prism
_exptl_crystal_F_000 1184
_exptl_crystal_size_max 0.18
_exptl_crystal_size_mid 0.16
_exptl_crystal_size_min 0.16
_refine_diff_density_max 0.931
_refine_diff_density_min -0.466
_refine_diff_density_rms 0.061
_refine_ls_extinction_method none
_refine_ls_goodness_of_fit_ref 1.038
_refine_ls_hydrogen_treatment constr
_refine_ls_matrix_type full
_refine_ls_number_parameters 591
_refine_ls_number_reflns 20428
_refine_ls_number_restraints 0
_refine_ls_restrained_S_all 1.038
_refine_ls_R_factor_all 0.0448
_refine_ls_R_factor_gt 0.0358
_refine_ls_shift/su_max 0.001
_refine_ls_shift/su_mean 0.000
_refine_ls_structure_factor_coef Fsqd
_refine_ls_weighting_details 'calc w=1/[\s^2^(Fo^2^)+(0.0301P)^2^+2.0173P] where P=(Fo^2^+2Fc^2^)/3'
_refine_ls_weighting_scheme calc
_refine_ls_wR_factor_gt 0.0803
_refine_ls_wR_factor_ref 0.0842
_reflns_number_gt 17696
_reflns_number_total 20428
_reflns_threshold_expression I>2\s(I)
_cod_data_source_file om7004172-file001.cif
_cod_data_source_block 7b
_cod_depositor_comments
;
The following automatic conversions were performed:

'_chemical_melting_point' tag was changed to
'_chemical_temperature_decomposition' since the value had been '458
dec'. The value '458 dec' was changed to '458'.

Automatic conversion script
Id: cif_fix_values 1715 2011-07-08 13:25:40Z adriana 

The following automatic conversions were performed:

'_exptl_crystal_density_meas' value 'none' was changed to '?' - the
value is perceived as not measured.

Automatic conversion script
Id: cif_fix_values 3008 2015-01-20 13:52:24Z robertas 
;
_cod_database_code 4073525

loop_
_symmetry_equiv_pos_as_xyz
'x, y, z'
'-x, -y, -z'

loop_
_atom_site_label
_atom_site_type_symbol
_atom_site_fract_x
_atom_site_fract_y
_atom_site_fract_z
_atom_site_U_iso_or_equiv
_atom_site_adp_type
_atom_site_occupancy
_atom_site_symmetry_multiplicity
_atom_site_calc_flag
_atom_site_refinement_flags
_atom_site_disorder_assembly
_atom_site_disorder_group
C1 C 0.47789(10) 0.24311(10) -0.08965(8) 0.0167(2) Uani 1 1 d . . .
H1 H 0.4524 0.1869 -0.1002 0.020 Uiso 1 1 calc R . .
C2 C 0.51568(10) 0.31948(10) -0.15887(8) 0.0167(2) Uani 1 1 d . . .
H2 H 0.5091 0.3032 -0.2055 0.020 Uiso 1 1 calc R . .
C3 C 0.61540(11) 0.37420(10) -0.17300(8) 0.0204(3) Uani 1 1 d . . .
H3A H 0.6221 0.3835 -0.1245 0.024 Uiso 1 1 calc R . .
H3B H 0.6081 0.4400 -0.2088 0.024 Uiso 1 1 calc R . .
C4 C 0.71847(11) 0.31533(12) -0.20693(8) 0.0234(3) Uani 1 1 d . . .
H4A H 0.7179 0.2461 -0.1756 0.028 Uiso 1 1 calc R . .
H4B H 0.7155 0.3155 -0.2589 0.028 Uiso 1 1 calc R . .
C5 C 0.82348(13) 0.35454(13) -0.21111(10) 0.0305(3) Uani 1 1 d . B .
H5 H 0.8534 0.3990 -0.2579 0.037 Uiso 1 1 calc R . .
C6 C 0.87693(13) 0.33322(14) -0.15669(11) 0.0341(4) Uani 1 1 d . . .
H6 H 0.9481 0.3494 -0.1699 0.041 Uiso 1 1 calc R A 1
C7A C 0.82782(17) 0.28258(16) -0.07175(12) 0.0237(5) Uiso 0.714(4) 1 d P B 1
H7A1 H 0.7510 0.3007 -0.0612 0.028 Uiso 0.714(4) 1 calc PR B 1
H7A2 H 0.8588 0.3072 -0.0386 0.028 Uiso 0.714(4) 1 calc PR B 1
C7B C 0.8694(4) 0.2204(4) -0.0987(3) 0.0261(12) Uiso 0.286(4) 1 d P B 2
H7B1 H 0.8407 0.1768 -0.1199 0.031 Uiso 0.286(4) 1 calc PR B 2
H7B2 H 0.9394 0.1916 -0.0889 0.031 Uiso 0.286(4) 1 calc PR B 2
C8A C 0.84695(16) 0.16772(15) -0.05184(12) 0.0213(4) Uiso 0.714(4) 1 d P B 1
H8A1 H 0.9219 0.1477 -0.0506 0.026 Uiso 0.714(4) 1 calc PR B 1
H8A2 H 0.8291 0.1429 -0.0907 0.026 Uiso 0.714(4) 1 calc PR B 1
C8B C 0.7928(4) 0.2369(4) -0.0252(3) 0.0219(11) Uiso 0.286(4) 1 d P B 2
H8B1 H 0.7256 0.2724 -0.0361 0.026 Uiso 0.286(4) 1 calc PR B 2
H8B2 H 0.8249 0.2743 -0.0008 0.026 Uiso 0.286(4) 1 calc PR B 2
C9 C 0.77441(15) 0.12433(15) 0.02853(10) 0.0375(4) Uani 1 1 d . . .
H9 H 0.8010 0.1177 0.0723 0.045 Uiso 1 1 calc R C 1
C10 C 0.67725(12) 0.09614(11) 0.03909(9) 0.0245(3) Uani 1 1 d . B .
H10 H 0.6461 0.0594 0.0888 0.029 Uiso 1 1 calc R . .
C11 C 0.61186(11) 0.11762(10) -0.02155(9) 0.0207(3) Uani 1 1 d . . .
H11A H 0.5736 0.0592 -0.0136 0.025 Uiso 1 1 calc R B .
H11B H 0.6601 0.1291 -0.0724 0.025 Uiso 1 1 calc R . .
C12 C 0.52973(11) 0.20977(10) -0.02005(8) 0.0199(2) Uani 1 1 d . B .
H12A H 0.4739 0.1935 0.0270 0.024 Uiso 1 1 calc R . .
H12B H 0.5659 0.2651 -0.0184 0.024 Uiso 1 1 calc R . .
C13 C 0.12521(10) 0.42610(10) -0.04388(8) 0.0167(2) Uani 1 1 d . . .
H13A H 0.0929 0.3986 -0.0748 0.020 Uiso 1 1 calc R . .
H13B H 0.0692 0.4379 -0.0006 0.020 Uiso 1 1 calc R . .
C14 C 0.17126(10) 0.52655(10) -0.09402(8) 0.0166(2) Uani 1 1 d . . .
H14A H 0.1798 0.5652 -0.0604 0.020 Uiso 1 1 calc R . .
H14B H 0.1209 0.5648 -0.1249 0.020 Uiso 1 1 calc R . .
C15 C 0.16937(11) 0.21064(10) 0.01327(8) 0.0192(2) Uani 1 1 d . . .
C16 C 0.24131(13) 0.12045(10) 0.04883(9) 0.0238(3) Uani 1 1 d . . .
H16A H 0.2460 0.1238 0.0990 0.036 Uiso 1 1 calc R . .
H16B H 0.3119 0.1219 0.0156 0.036 Uiso 1 1 calc R . .
H16C H 0.2109 0.0593 0.0540 0.036 Uiso 1 1 calc R . .
C17 C 0.05514(13) 0.20517(13) 0.06491(10) 0.0313(3) Uani 1 1 d . . .
H17A H 0.0099 0.2614 0.0429 0.047 Uiso 1 1 calc R . .
H17B H 0.0576 0.2068 0.1160 0.047 Uiso 1 1 calc R . .
H17C H 0.0267 0.1439 0.0680 0.047 Uiso 1 1 calc R . .
C18 C 0.16589(15) 0.20012(12) -0.06635(9) 0.0297(3) Uani 1 1 d . . .
H18A H 0.1217 0.2552 -0.0910 0.045 Uiso 1 1 calc R . .
H18B H 0.1363 0.1381 -0.0598 0.045 Uiso 1 1 calc R . .
H18C H 0.2374 0.2006 -0.0981 0.045 Uiso 1 1 calc R . .
C19 C 0.22669(11) 0.35806(10) 0.09107(8) 0.0176(2) Uani 1 1 d . . .
C20 C 0.27340(15) 0.26801(13) 0.14684(9) 0.0301(3) Uani 1 1 d . . .
H20A H 0.3424 0.2452 0.1206 0.045 Uiso 1 1 calc R . .
H20B H 0.2258 0.2148 0.1643 0.045 Uiso 1 1 calc R . .
H20C H 0.2813 0.2875 0.1907 0.045 Uiso 1 1 calc R . .
C21 C 0.11643(13) 0.39410(14) 0.13362(10) 0.0311(3) Uani 1 1 d . . .
H21A H 0.0868 0.4509 0.0990 0.047 Uiso 1 1 calc R . .
H21B H 0.1246 0.4131 0.1776 0.047 Uiso 1 1 calc R . .
H21C H 0.0689 0.3409 0.1509 0.047 Uiso 1 1 calc R . .
C22 C 0.30137(15) 0.44370(13) 0.07185(10) 0.0312(3) Uani 1 1 d . . .
H22A H 0.2749 0.5022 0.0369 0.047 Uiso 1 1 calc R . .
H22B H 0.3728 0.4228 0.0479 0.047 Uiso 1 1 calc R . .
H22C H 0.3028 0.4592 0.1188 0.047 Uiso 1 1 calc R . .
C23 C 0.26613(11) 0.51261(10) -0.25416(8) 0.0185(2) Uani 1 1 d . . .
C24 C 0.36519(13) 0.47783(13) -0.30938(9) 0.0273(3) Uani 1 1 d . . .
H24A H 0.4200 0.5238 -0.3229 0.041 Uiso 1 1 calc R . .
H24B H 0.3452 0.4760 -0.3556 0.041 Uiso 1 1 calc R . .
H24C H 0.3921 0.4120 -0.2841 0.041 Uiso 1 1 calc R . .
C25 C 0.18092(14) 0.43685(12) -0.23438(9) 0.0268(3) Uani 1 1 d . . .
H25A H 0.2080 0.3719 -0.2076 0.040 Uiso 1 1 calc R . .
H25B H 0.1648 0.4331 -0.2814 0.040 Uiso 1 1 calc R . .
H25C H 0.1167 0.4582 -0.2018 0.040 Uiso 1 1 calc R . .
C26 C 0.21874(13) 0.61462(11) -0.29668(9) 0.0259(3) Uani 1 1 d . . .
H26A H 0.2701 0.6639 -0.3101 0.039 Uiso 1 1 calc R . .
H26B H 0.1543 0.6345 -0.2635 0.039 Uiso 1 1 calc R . .
H26C H 0.2021 0.6093 -0.3431 0.039 Uiso 1 1 calc R . .
C27 C 0.36805(10) 0.62773(9) -0.17458(8) 0.0169(2) Uani 1 1 d . . .
C28 C 0.46093(11) 0.64437(11) -0.24626(9) 0.0225(3) Uani 1 1 d . . .
H28A H 0.4334 0.6545 -0.2918 0.034 Uiso 1 1 calc R . .
H28B H 0.5116 0.5866 -0.2414 0.034 Uiso 1 1 calc R . .
H28C H 0.4961 0.7025 -0.2505 0.034 Uiso 1 1 calc R . .
C29 C 0.41666(12) 0.61205(11) -0.10374(9) 0.0229(3) Uani 1 1 d . . .
H29A H 0.3604 0.6013 -0.0575 0.034 Uiso 1 1 calc R . .
H29B H 0.4522 0.6705 -0.1092 0.034 Uiso 1 1 calc R . .
H29C H 0.4677 0.5546 -0.1002 0.034 Uiso 1 1 calc R . .
C30 C 0.29097(12) 0.72330(10) -0.18054(10) 0.0247(3) Uani 1 1 d . . .
H30A H 0.2325 0.7134 -0.1357 0.037 Uiso 1 1 calc R . .
H30B H 0.2632 0.7373 -0.2265 0.037 Uiso 1 1 calc R . .
H30C H 0.3291 0.7788 -0.1832 0.037 Uiso 1 1 calc R . .
C31 C -0.34920(10) -0.09415(10) 0.54282(8) 0.0181(2) Uani 1 1 d . E .
H31 H -0.4120 -0.1215 0.5376 0.022 Uiso 1 1 calc R . .
C32 C -0.32112(11) -0.00549(10) 0.48127(8) 0.0183(2) Uani 1 1 d . E .
H32 H -0.3699 0.0121 0.4455 0.022 Uiso 1 1 calc R . .
C33 C -0.28597(11) 0.08706(10) 0.49321(9) 0.0209(3) Uani 1 1 d . . .
H33A H -0.2300 0.1158 0.4490 0.025 Uiso 1 1 calc R . .
H33B H -0.2560 0.0675 0.5391 0.025 Uiso 1 1 calc R . .
C34 C -0.38086(12) 0.16726(10) 0.50272(9) 0.0219(3) Uani 1 1 d . E .
H34A H -0.4013 0.1955 0.4532 0.026 Uiso 1 1 calc R . .
H34B H -0.4419 0.1345 0.5395 0.026 Uiso 1 1 calc R . .
C35 C -0.35735(13) 0.25160(11) 0.53002(10) 0.0261(3) Uani 1 1 d . . .
H35 H -0.3147 0.3006 0.4944 0.031 Uiso 1 1 calc R D 1
C36A C -0.3940(2) 0.26037(16) 0.60243(12) 0.0258(4) Uiso 0.760(4) 1 d P E 1
H36A H -0.3788 0.3181 0.6118 0.031 Uiso 0.760(4) 1 calc PR E 1
C36B C -0.3468(7) 0.2513(5) 0.6005(4) 0.0280(15) Uiso 0.240(4) 1 d P E 2
H36B H -0.3350 0.3109 0.6088 0.034 Uiso 0.240(4) 1 calc PR E 2
C37A C -0.45717(16) 0.18657(15) 0.67004(12) 0.0244(4) Uiso 0.760(4) 1 d P E 1
H37A H -0.5055 0.1562 0.6521 0.029 Uiso 0.760(4) 1 calc PR E 1
H37B H -0.5003 0.2213 0.7070 0.029 Uiso 0.760(4) 1 calc PR E 1
C37B C -0.3539(5) 0.1550(5) 0.6680(4) 0.0280(15) Uiso 0.240(4) 1 d P E 2
H37C H -0.3202 0.0990 0.6475 0.034 Uiso 0.240(4) 1 calc PR E 2
H37D H -0.3133 0.1612 0.7038 0.034 Uiso 0.240(4) 1 calc PR E 2
C38A C -0.38104(16) 0.10390(15) 0.71017(12) 0.0249(5) Uiso 0.760(4) 1 d P E 1
H38A H -0.3285 0.0802 0.6703 0.030 Uiso 0.760(4) 1 calc PR E 1
H38B H -0.3423 0.1341 0.7354 0.030 Uiso 0.760(4) 1 calc PR E 1
C38B C -0.4684(5) 0.1314(5) 0.7127(4) 0.0285(15) Uiso 0.240(4) 1 d P E 2
H38C H -0.5135 0.1367 0.6767 0.034 Uiso 0.240(4) 1 calc PR E 2
H38D H -0.4980 0.1792 0.7428 0.034 Uiso 0.240(4) 1 calc PR E 2
C39A C -0.4324(2) 0.01412(17) 0.76948(13) 0.0249(5) Uiso 0.760(4) 1 d P E 1
H39A H -0.4422 0.0104 0.8218 0.030 Uiso 0.760(4) 1 calc PR E 1
C39B C -0.4663(7) 0.0247(6) 0.7670(4) 0.0265(15) Uiso 0.240(4) 1 d P E 2
H39B H -0.4664 0.0199 0.8183 0.032 Uiso 0.240(4) 1 calc PR E 2
C40 C -0.46450(12) -0.06052(11) 0.75065(8) 0.0230(3) Uani 1 1 d . . .
H40 H -0.4918 -0.1145 0.7913 0.028 Uiso 1 1 calc R F 1
C41 C -0.46037(11) -0.06491(11) 0.66942(8) 0.0198(2) Uani 1 1 d . E .
H41A H -0.4775 0.0022 0.6386 0.024 Uiso 1 1 calc R . .
H41B H -0.5157 -0.1067 0.6717 0.024 Uiso 1 1 calc R . .
C42 C -0.35125(11) -0.10597(11) 0.62753(8) 0.0195(2) Uani 1 1 d . . .
H42A H -0.2940 -0.0703 0.6307 0.023 Uiso 1 1 calc R E .
H42B H -0.3385 -0.1764 0.6534 0.023 Uiso 1 1 calc R . .
C43 C -0.06815(10) -0.30497(9) 0.40982(7) 0.0163(2) Uani 1 1 d . . .
H43A H -0.0133 -0.3570 0.4252 0.020 Uiso 1 1 calc R . .
H43B H -0.1082 -0.3295 0.3818 0.020 Uiso 1 1 calc R . .
C44 C -0.01356(10) -0.21037(9) 0.35560(7) 0.0160(2) Uani 1 1 d . . .
H44A H 0.0101 -0.2182 0.3034 0.019 Uiso 1 1 calc R . .
H44B H 0.0496 -0.2035 0.3728 0.019 Uiso 1 1 calc R . .
C45 C -0.26471(11) -0.37604(10) 0.52316(8) 0.0199(3) Uani 1 1 d . . .
C46 C -0.32938(13) -0.38771(13) 0.60674(9) 0.0283(3) Uani 1 1 d . . .
H46A H -0.2825 -0.4153 0.6420 0.042 Uiso 1 1 calc R . .
H46B H -0.3853 -0.4319 0.6177 0.042 Uiso 1 1 calc R . .
H46C H -0.3608 -0.3232 0.6128 0.042 Uiso 1 1 calc R . .
C47 C -0.22149(13) -0.48033(11) 0.51198(10) 0.0268(3) Uani 1 1 d . . .
H47A H -0.1811 -0.4732 0.4597 0.040 Uiso 1 1 calc R . .
H47B H -0.2807 -0.5205 0.5219 0.040 Uiso 1 1 calc R . .
H47C H -0.1758 -0.5124 0.5474 0.040 Uiso 1 1 calc R . .
C48 C -0.34264(12) -0.33177(12) 0.46894(9) 0.0248(3) Uani 1 1 d . . .
H48A H -0.3042 -0.3236 0.4160 0.037 Uiso 1 1 calc R . .
H48B H -0.3739 -0.2677 0.4760 0.037 Uiso 1 1 calc R . .
H48C H -0.3985 -0.3763 0.4809 0.037 Uiso 1 1 calc R . .
C49 C -0.07428(11) -0.32074(10) 0.57317(8) 0.0174(2) Uani 1 1 d . . .
C50 C -0.13066(12) -0.28442(11) 0.64495(8) 0.0220(3) Uani 1 1 d . . .
H50A H -0.1497 -0.2136 0.6292 0.033 Uiso 1 1 calc R . .
H50B H -0.0830 -0.2976 0.6798 0.033 Uiso 1 1 calc R . .
H50C H -0.1945 -0.3193 0.6707 0.033 Uiso 1 1 calc R . .
C51 C -0.04429(13) -0.43377(11) 0.59886(9) 0.0249(3) Uani 1 1 d . . .
H51A H -0.0090 -0.4570 0.5542 0.037 Uiso 1 1 calc R . .
H51B H -0.1083 -0.4684 0.6247 0.037 Uiso 1 1 calc R . .
H51C H 0.0032 -0.4468 0.6338 0.037 Uiso 1 1 calc R . .
C52 C 0.03022(11) -0.26710(11) 0.53708(8) 0.0215(3) Uani 1 1 d . . .
H52A H 0.0132 -0.1960 0.5206 0.032 Uiso 1 1 calc R . .
H52B H 0.0693 -0.2903 0.4932 0.032 Uiso 1 1 calc R . .
H52C H 0.0735 -0.2815 0.5749 0.032 Uiso 1 1 calc R . .
C53 C -0.16361(11) -0.07858(10) 0.26613(8) 0.0174(2) Uani 1 1 d . . .
C54 C -0.25870(13) 0.00106(12) 0.26726(9) 0.0270(3) Uani 1 1 d . . .
H54A H -0.3085 -0.0162 0.3166 0.041 Uiso 1 1 calc R . .
H54B H -0.2942 0.0039 0.2267 0.041 Uiso 1 1 calc R . .
H54C H -0.2329 0.0653 0.2592 0.041 Uiso 1 1 calc R . .
C55 C -0.20917(13) -0.17787(12) 0.27487(9) 0.0262(3) Uani 1 1 d . . .
H55A H -0.2601 -0.1959 0.3236 0.039 Uiso 1 1 calc R . .
H55B H -0.1516 -0.2296 0.2733 0.039 Uiso 1 1 calc R . .
H55C H -0.2443 -0.1703 0.2332 0.039 Uiso 1 1 calc R . .
C56 C -0.08323(13) -0.05244(12) 0.18766(8) 0.0261(3) Uani 1 1 d . . .
H56A H -0.0242 -0.1028 0.1876 0.039 Uiso 1 1 calc R . .
H56B H -0.0568 0.0117 0.1792 0.039 Uiso 1 1 calc R . .
H56C H -0.1183 -0.0498 0.1470 0.039 Uiso 1 1 calc R . .
C57 C -0.00589(11) 0.00542(10) 0.32718(8) 0.0178(2) Uani 1 1 d . . .
C58 C -0.06019(13) 0.11052(10) 0.29820(9) 0.0236(3) Uani 1 1 d . . .
H58A H -0.1260 0.1194 0.3347 0.035 Uiso 1 1 calc R . .
H58B H -0.0755 0.1173 0.2486 0.035 Uiso 1 1 calc R . .
H58C H -0.0129 0.1605 0.2932 0.035 Uiso 1 1 calc R . .
C59 C 0.02259(13) 0.00024(11) 0.40431(8) 0.0239(3) Uani 1 1 d . . .
H59A H 0.0569 -0.0647 0.4239 0.036 Uiso 1 1 calc R . .
H59B H -0.0419 0.0112 0.4413 0.036 Uiso 1 1 calc R . .
H59C H 0.0706 0.0510 0.3958 0.036 Uiso 1 1 calc R . .
C60 C 0.09970(12) -0.00864(12) 0.26871(9) 0.0260(3) Uani 1 1 d . . .
H60A H 0.1337 -0.0742 0.2868 0.039 Uiso 1 1 calc R . .
H60B H 0.1468 0.0414 0.2637 0.039 Uiso 1 1 calc R . .
H60C H 0.0845 -0.0019 0.2191 0.039 Uiso 1 1 calc R . .
Ni1 Ni 0.374508(12) 0.362691(12) -0.099768(9) 0.01210(4) Uani 1 1 d . . .
Ni2 Ni -0.218656(13) -0.122723(12) 0.466416(9) 0.01278(4) Uani 1 1 d . . .
P1 P 0.23108(2) 0.33325(2) -0.005915(18) 0.01259(6) Uani 1 1 d . . .
P2 P 0.30403(3) 0.50701(2) -0.159783(18) 0.01266(6) Uani 1 1 d . . .
P3 P -0.16132(3) -0.28005(2) 0.498594(19) 0.01353(6) Uani 1 1 d . E .
P4 P -0.10514(3) -0.09412(2) 0.353595(18) 0.01250(6) Uani 1 1 d . E .

loop_
_atom_site_aniso_label
_atom_site_aniso_U_11
_atom_site_aniso_U_22
_atom_site_aniso_U_33
_atom_site_aniso_U_23
_atom_site_aniso_U_13
_atom_site_aniso_U_12
C1 0.0156(5) 0.0143(5) 0.0210(6) -0.0066(5) -0.0055(5) 0.0027(4)
C2 0.0153(5) 0.0185(6) 0.0171(6) -0.0074(5) -0.0043(4) 0.0028(4)
C3 0.0171(6) 0.0172(6) 0.0231(6) -0.0024(5) -0.0025(5) 0.0004(5)
C4 0.0173(6) 0.0301(7) 0.0196(6) -0.0063(6) -0.0002(5) 0.0009(5)
C5 0.0203(7) 0.0297(8) 0.0300(8) 0.0033(6) 0.0031(6) -0.0049(6)
C6 0.0200(7) 0.0362(9) 0.0408(9) -0.0021(7) -0.0023(6) -0.0105(6)
C9 0.0399(10) 0.0452(10) 0.0268(8) 0.0040(7) -0.0185(7) -0.0105(8)
C10 0.0219(6) 0.0240(7) 0.0207(6) 0.0002(5) -0.0042(5) 0.0059(5)
C11 0.0167(6) 0.0155(6) 0.0276(7) -0.0037(5) -0.0053(5) 0.0018(4)
C12 0.0191(6) 0.0188(6) 0.0196(6) -0.0039(5) -0.0050(5) 0.0043(5)
C13 0.0120(5) 0.0183(6) 0.0171(6) -0.0009(5) -0.0040(4) 0.0005(4)
C14 0.0136(5) 0.0152(6) 0.0183(6) -0.0014(5) -0.0040(4) 0.0016(4)
C15 0.0210(6) 0.0164(6) 0.0194(6) -0.0006(5) -0.0057(5) -0.0061(5)
C16 0.0299(7) 0.0143(6) 0.0261(7) -0.0022(5) -0.0076(6) -0.0028(5)
C17 0.0232(7) 0.0267(8) 0.0372(9) 0.0017(7) -0.0022(6) -0.0100(6)
C18 0.0479(10) 0.0219(7) 0.0239(7) -0.0020(6) -0.0148(7) -0.0146(7)
C19 0.0180(6) 0.0202(6) 0.0145(5) -0.0050(5) -0.0044(4) 0.0014(5)
C20 0.0403(9) 0.0295(8) 0.0233(7) -0.0089(6) -0.0166(6) 0.0091(7)
C21 0.0276(8) 0.0407(9) 0.0258(7) -0.0144(7) -0.0050(6) 0.0054(7)
C22 0.0415(9) 0.0317(8) 0.0260(7) -0.0096(6) -0.0108(7) -0.0110(7)
C23 0.0223(6) 0.0179(6) 0.0162(6) -0.0009(5) -0.0090(5) -0.0033(5)
C24 0.0328(8) 0.0326(8) 0.0180(6) -0.0091(6) -0.0073(6) 0.0002(6)
C25 0.0361(8) 0.0266(7) 0.0214(7) -0.0004(6) -0.0142(6) -0.0129(6)
C26 0.0290(7) 0.0243(7) 0.0227(7) 0.0027(5) -0.0139(6) -0.0017(6)
C27 0.0170(6) 0.0128(5) 0.0206(6) -0.0031(5) -0.0043(5) -0.0022(4)
C28 0.0204(6) 0.0187(6) 0.0251(7) -0.0026(5) -0.0007(5) -0.0055(5)
C29 0.0258(7) 0.0211(6) 0.0249(7) -0.0062(5) -0.0090(5) -0.0060(5)
C30 0.0250(7) 0.0136(6) 0.0339(8) -0.0049(5) -0.0069(6) 0.0007(5)
C31 0.0135(5) 0.0209(6) 0.0218(6) -0.0107(5) -0.0019(5) -0.0004(4)
C32 0.0171(6) 0.0185(6) 0.0215(6) -0.0095(5) -0.0065(5) 0.0046(5)
C33 0.0206(6) 0.0180(6) 0.0252(7) -0.0087(5) -0.0062(5) 0.0032(5)
C34 0.0238(6) 0.0165(6) 0.0251(7) -0.0072(5) -0.0061(5) 0.0039(5)
C35 0.0285(7) 0.0167(6) 0.0317(8) -0.0075(6) -0.0046(6) 0.0013(5)
C40 0.0211(6) 0.0247(7) 0.0196(6) -0.0066(5) 0.0014(5) 0.0006(5)
C41 0.0175(6) 0.0194(6) 0.0207(6) -0.0073(5) 0.0011(5) -0.0006(5)
C42 0.0161(6) 0.0211(6) 0.0211(6) -0.0089(5) -0.0003(5) -0.0006(5)
C43 0.0177(6) 0.0125(5) 0.0160(5) -0.0034(4) -0.0008(4) 0.0014(4)
C44 0.0147(5) 0.0150(5) 0.0149(5) -0.0025(4) -0.0004(4) 0.0015(4)
C45 0.0189(6) 0.0181(6) 0.0214(6) -0.0069(5) 0.0025(5) -0.0064(5)
C46 0.0266(7) 0.0315(8) 0.0247(7) -0.0095(6) 0.0072(6) -0.0143(6)
C47 0.0310(8) 0.0165(6) 0.0311(8) -0.0070(6) 0.0003(6) -0.0078(5)
C48 0.0200(6) 0.0256(7) 0.0317(8) -0.0119(6) -0.0037(6) -0.0055(5)
C49 0.0195(6) 0.0149(6) 0.0151(5) -0.0004(4) -0.0034(4) -0.0007(4)
C50 0.0248(7) 0.0239(7) 0.0167(6) -0.0056(5) -0.0044(5) -0.0005(5)
C51 0.0306(7) 0.0164(6) 0.0221(7) 0.0015(5) -0.0064(6) 0.0029(5)
C52 0.0183(6) 0.0232(7) 0.0203(6) 0.0006(5) -0.0070(5) -0.0019(5)
C53 0.0213(6) 0.0178(6) 0.0146(5) -0.0042(5) -0.0076(5) 0.0003(5)
C54 0.0284(7) 0.0286(7) 0.0279(7) -0.0092(6) -0.0172(6) 0.0085(6)
C55 0.0347(8) 0.0244(7) 0.0240(7) -0.0051(6) -0.0137(6) -0.0067(6)
C56 0.0326(8) 0.0307(8) 0.0148(6) -0.0042(5) -0.0065(5) -0.0036(6)
C57 0.0212(6) 0.0154(6) 0.0158(6) 0.0006(4) -0.0061(5) -0.0050(5)
C58 0.0347(8) 0.0146(6) 0.0207(6) 0.0004(5) -0.0089(6) -0.0054(5)
C59 0.0302(7) 0.0223(7) 0.0211(6) 0.0006(5) -0.0122(6) -0.0105(5)
C60 0.0212(7) 0.0275(7) 0.0240(7) 0.0014(6) -0.0021(5) -0.0077(5)
Ni1 0.01149(7) 0.01147(7) 0.01312(7) -0.00319(5) -0.00348(5) 0.00089(5)
Ni2 0.01246(7) 0.01240(7) 0.01331(7) -0.00450(6) -0.00237(5) 0.00091(5)
P1 0.01179(13) 0.01231(13) 0.01292(13) -0.00196(11) -0.00345(10) -0.00031(10)
P2 0.01234(13) 0.01165(13) 0.01344(14) -0.00181(11) -0.00393(10) -0.00057(10)
P3 0.01370(13) 0.01174(13) 0.01336(14) -0.00258(11) -0.00078(11) -0.00094(10)
P4 0.01366(13) 0.01131(13) 0.01187(13) -0.00205(11) -0.00359(10) 0.00024(10)

loop_
_atom_type_symbol
_atom_type_description
_atom_type_scat_dispersion_real
_atom_type_scat_dispersion_imag
_atom_type_scat_source
C C 0.0033 0.0016 'International Tables Vol C Tables 4.2.6.8 and 6.1.1.4'
H H 0.0000 0.0000 'International Tables Vol C Tables 4.2.6.8 and 6.1.1.4'
Ni Ni 0.3393 1.1124 'International Tables Vol C Tables 4.2.6.8 and 6.1.1.4'
P P 0.1023 0.0942 'International Tables Vol C Tables 4.2.6.8 and 6.1.1.4'

loop_
_geom_angle_atom_site_label_1
_geom_angle_atom_site_label_2
_geom_angle_atom_site_label_3
_geom_angle
_geom_angle_publ_flag
C2 C1 C12 124.35(12) y
C2 C1 Ni1 69.19(7) y
C12 C1 Ni1 119.11(9) y
C1 C2 C3 123.92(12) y
C1 C2 Ni1 68.52(7) y
C3 C2 Ni1 121.52(9) y
C2 C3 C4 111.57(11) y
C5 C4 C3 115.73(13) y
C6 C5 C4 127.26(15) y
C5 C6 C7A 122.78(15) y
C5 C6 C7B 116.1(2) y
C7A C6 C7B 41.9(2) y
C6 C7A C8A 112.42(17) y
C8B C7B C6 102.8(4) y
C7A C8A C9 107.65(16) y
C7B C8B C9 102.8(4) y
C10 C9 C8A 124.09(16) y
C10 C9 C8B 114.4(2) y
C8A C9 C8B 47.0(2) y
C9 C10 C11 126.25(14) y
C10 C11 C12 113.11(12) y
C1 C12 C11 113.26(11) y
C14 C13 P1 111.81(8) y
C13 C14 P2 111.76(9) y
C18 C15 C16 106.38(12) y
C18 C15 C17 109.08(13) y
C16 C15 C17 109.14(12) y
C18 C15 P1 106.29(9) y
C16 C15 P1 111.37(9) y
C17 C15 P1 114.23(10) y
C20 C19 C21 109.06(12) y
C20 C19 C22 106.54(12) y
C21 C19 C22 106.48(13) y
C20 C19 P1 112.39(10) y
C21 C19 P1 116.04(10) y
C22 C19 P1 105.69(9) y
C26 C23 C25 107.25(12) y
C26 C23 C24 109.29(12) y
C25 C23 C24 107.44(12) y
C26 C23 P2 116.09(10) y
C25 C23 P2 107.25(9) y
C24 C23 P2 109.17(9) y
C28 C27 C29 107.16(11) y
C28 C27 C30 109.03(11) y
C29 C27 C30 107.91(11) y
C28 C27 P2 110.53(9) y
C29 C27 P2 106.18(9) y
C30 C27 P2 115.65(9) y
C32 C31 C42 124.44(12) y
C32 C31 Ni2 69.26(7) y
C42 C31 Ni2 123.76(9) y
C31 C32 C33 123.43(12) y
C31 C32 Ni2 68.51(7) y
C33 C32 Ni2 122.23(9) y
C32 C33 C34 111.82(11) y
C35 C34 C33 114.59(12) y
C36A C35 C36B 25.7(3) y
C36A C35 C34 124.09(16) y
C36B C35 C34 129.5(3) y
C35 C36A C37A 126.68(19) y
C35 C36B C37B 121.7(6) y
C36A C37A C38A 110.60(18) y
C38B C37B C36B 114.3(6) y
C39A C38A C37A 116.72(19) y
C37B C38B C39B 109.2(6) y
C40 C39A C38A 123.34(19) y
C40 C39B C38B 128.5(6) y
C39B C40 C39A 19.5(3) y
C39B C40 C41 121.8(4) y
C39A C40 C41 125.82(16) y
C40 C41 C42 114.98(12) y
C31 C42 C41 111.38(11) y
C44 C43 P3 112.23(8) y
C43 C44 P4 112.36(8) y
C46 C45 C48 107.64(12) y
C46 C45 C47 109.34(12) y
C48 C45 C47 106.95(12) y
C46 C45 P3 109.47(9) y
C48 C45 P3 106.43(9) y
C47 C45 P3 116.60(10) y
C51 C49 C50 109.05(11) y
C51 C49 C52 108.14(11) y
C50 C49 C52 107.19(11) y
C51 C49 P3 115.33(10) y
C50 C49 P3 109.50(9) y
C52 C49 P3 107.32(9) y
C56 C53 C54 110.25(12) y
C56 C53 C55 107.75(12) y
C54 C53 C55 106.88(12) y
C56 C53 P4 114.95(10) y
C54 C53 P4 108.78(9) y
C55 C53 P4 107.90(9) y
C58 C57 C60 109.43(11) y
C58 C57 C59 107.51(11) y
C60 C57 C59 107.84(12) y
C58 C57 P4 110.53(9) y
C60 C57 P4 116.36(10) y
C59 C57 P4 104.72(9) y
C1 Ni1 C2 42.28(5) y
C1 Ni1 P1 109.89(4) y
C2 Ni1 P1 151.96(4) y
C1 Ni1 P2 155.76(4) y
C2 Ni1 P2 113.98(4) y
P1 Ni1 P2 93.233(13) y
C31 Ni2 C32 42.23(6) y
C31 Ni2 P3 111.04(4) y
C32 Ni2 P3 153.25(4) y
C31 Ni2 P4 155.14(4) y
C32 Ni2 P4 113.88(4) y
P3 Ni2 P4 92.417(13) y
C13 P1 C15 101.33(6) y
C13 P1 C19 102.95(6) y
C15 P1 C19 108.97(6) y
C13 P1 Ni1 104.01(4) y
C15 P1 Ni1 116.63(5) y
C19 P1 Ni1 119.99(4) y
C14 P2 C27 101.48(6) y
C14 P2 C23 103.25(6) y
C27 P2 C23 107.81(6) y
C14 P2 Ni1 105.03(4) y
C27 P2 Ni1 120.25(4) y
C23 P2 Ni1 116.42(4) y
C43 P3 C49 102.80(6) y
C43 P3 C45 102.15(6) y
C49 P3 C45 108.81(6) y
C43 P3 Ni2 106.37(4) y
C49 P3 Ni2 117.60(4) y
C45 P3 Ni2 116.88(5) y
C44 P4 C53 103.03(6) y
C44 P4 C57 101.72(6) y
C53 P4 C57 107.91(6) y
C44 P4 Ni2 106.04(4) y
C53 P4 Ni2 116.31(4) y
C57 P4 Ni2 119.45(4) y

loop_
_geom_bond_atom_site_label_1
_geom_bond_atom_site_label_2
_geom_bond_distance
_geom_bond_publ_flag
C1 C2 1.4291(19) y
C1 C12 1.5190(18) y
C1 Ni1 1.9765(12) y
C2 C3 1.5160(19) y
C2 Ni1 1.9855(13) y
C3 C4 1.5515(19) y
C4 C5 1.507(2) y
C5 C6 1.299(3) y
C6 C7A 1.529(3) y
C6 C7B 1.624(6) y
C7A C8A 1.536(3) y
C7B C8B 1.525(7) y
C8A C9 1.543(3) y
C8B C9 1.608(5) y
C9 C10 1.316(2) y
C10 C11 1.503(2) y
C11 C12 1.5480(18) y
C13 C14 1.5415(18) y
C13 P1 1.8637(13) y
C14 P2 1.8694(13) y
C15 C18 1.534(2) y
C15 C16 1.537(2) y
C15 C17 1.538(2) y
C15 P1 1.8937(13) y
C19 C20 1.529(2) y
C19 C21 1.535(2) y
C19 C22 1.547(2) y
C19 P1 1.9108(13) y
C23 C26 1.5343(19) y
C23 C25 1.537(2) y
C23 C24 1.539(2) y
C23 P2 1.9043(13) y
C27 C28 1.5303(19) y
C27 C29 1.5358(19) y
C27 C30 1.5401(19) y
C27 P2 1.9017(13) y
C31 C32 1.432(2) y
C31 C42 1.5195(19) y
C31 Ni2 1.9823(13) y
C32 C33 1.5219(19) y
C32 Ni2 1.9923(13) y
C33 C34 1.5487(19) y
C34 C35 1.506(2) y
C35 C36A 1.339(3) y
C35 C36B 1.343(7) y
C36A C37A 1.502(3) y
C36B C37B 1.536(10) y
C37A C38A 1.543(3) y
C37B C38B 1.527(10) y
C38A C39A 1.508(3) y
C38B C39B 1.534(10) y
C39A C40 1.339(3) y
C39B C40 1.309(7) y
C40 C41 1.508(2) y
C41 C42 1.5457(18) y
C43 C44 1.5418(18) y
C43 P3 1.8665(13) y
C44 P4 1.8635(13) y
C45 C46 1.533(2) y
C45 C48 1.535(2) y
C45 C47 1.539(2) y
C45 P3 1.9049(13) y
C49 C51 1.5318(19) y
C49 C50 1.5347(19) y
C49 C52 1.5365(19) y
C49 P3 1.9007(14) y
C53 C56 1.533(2) y
C53 C54 1.5333(19) y
C53 C55 1.533(2) y
C53 P4 1.8941(13) y
C57 C58 1.5377(19) y
C57 C60 1.538(2) y
C57 C59 1.5388(19) y
C57 P4 1.8984(13) y
Ni1 P1 2.1855(4) y
Ni1 P2 2.1876(3) y
Ni2 P3 2.1728(4) y
Ni2 P4 2.1885(4) y
